data_4086134
loop_
_publ_author_name
'Yang, Wu'
'Zuo, Huiping'
'Lai, Wai Yan'
'Feng, Shiyu'
'Pang, Yat Sing'
'Hung, Kai En'
'Yu, Chu Yi'
'Lau, Yin Fan'
'Tsoi, Ho Yin'
'Chan, Kin Shing'

_publ_section_title
;
 Facile Aerobic Alkylation of Rhodium Porphyrins with Alkyl Halides
;
_journal_issue 16
_journal_name_full Organometallics
_journal_page_first 4051
_journal_paper_doi 10.1021/acs.organomet.5b00488
_journal_volume 34
_journal_year 2015
_chemical_formula_sum 'C48 H37 Br Cl N4 Rh'
_chemical_formula_weight 888.09
_chemical_name_systematic
; 
 ? 
;
_space_group_IT_number 56
_symmetry_cell_setting orthorhombic
_symmetry_space_group_name_Hall '-P 2ab 2ac'
_symmetry_space_group_name_H-M 'P c c n'
_atom_sites_solution_hydrogens geom
_atom_sites_solution_primary direct
_atom_sites_solution_secondary difmap
_audit_creation_method SHELXL-97
_cell_angle_alpha 90.00
_cell_angle_beta 90.00
_cell_angle_gamma 90.00
_cell_formula_units_Z 8
_cell_length_a 25.5829(7)
_cell_length_b 28.0608(9)
_cell_length_c 12.9824(4)
_cell_measurement_reflns_used 756
_cell_measurement_temperature 296(2)
_cell_measurement_theta_max 15
_cell_measurement_theta_min 15
_cell_volume 9319.8(5)
_computing_cell_refinement 'BRUKER KAPPA APEXII DUO DIFFRACTOMETER'
_computing_data_collection 'BRUKER KAPPA APEXII DUO DIFFRACTOMETER'
_computing_data_reduction 'BRUKER KAPPA APEXII DUO DIFFRACTOMETER'
_computing_molecular_graphics 'SIEMENS SHELXTL'
_computing_publication_material 'SIEMENS SHELXTL'
_computing_structure_refinement 'SHELXL-97 (Sheldrick, 2008)'
_computing_structure_solution 'SHELXS-97 (Sheldrick, 2008)'
_diffrn_ambient_temperature 296(2)
_diffrn_measured_fraction_theta_full 1.000
_diffrn_measured_fraction_theta_max 1.000
_diffrn_measurement_device_type 'BRUKER KAPPA APEXII DUO DIFFRACTOMETER'
_diffrn_measurement_method 'PHI & OMEGA SCAN'
_diffrn_radiation_monochromator graphite
_diffrn_radiation_source 'fine-focus sealed tube'
_diffrn_radiation_type MoK\a
_diffrn_radiation_wavelength 0.71073
_diffrn_reflns_av_R_equivalents 0.0590
_diffrn_reflns_av_sigmaI/netI 0.0416
_diffrn_reflns_limit_h_max 30
_diffrn_reflns_limit_h_min -30
_diffrn_reflns_limit_k_max 33
_diffrn_reflns_limit_k_min -33
_diffrn_reflns_limit_l_max 14
_diffrn_reflns_limit_l_min -15
_diffrn_reflns_number 129041
_diffrn_reflns_theta_full 25.25
_diffrn_reflns_theta_max 25.25
_diffrn_reflns_theta_min 1.08
_exptl_absorpt_coefficient_mu 1.315
_exptl_absorpt_correction_T_max 0.7457
_exptl_absorpt_correction_T_min 0.6225
_exptl_absorpt_correction_type multi-scan
_exptl_crystal_colour black
_exptl_crystal_density_diffrn 1.266
_exptl_crystal_density_method 'not measured'
_exptl_crystal_description block
_exptl_crystal_F_000 3600
_exptl_crystal_size_max 0.40
_exptl_crystal_size_mid 0.30
_exptl_crystal_size_min 0.20
_platon_squeeze_details
;
;
_refine_diff_density_max 2.340
_refine_diff_density_min -2.395
_refine_diff_density_rms 0.182
_refine_ls_extinction_method none
_refine_ls_goodness_of_fit_ref 1.084
_refine_ls_hydrogen_treatment riding
_refine_ls_matrix_type full
_refine_ls_number_parameters 496
_refine_ls_number_reflns 8444
_refine_ls_number_restraints 0
_refine_ls_restrained_S_all 1.084
_refine_ls_R_factor_all 0.1568
_refine_ls_R_factor_gt 0.1286
_refine_ls_shift/su_max 0.005
_refine_ls_shift/su_mean 0.001
_refine_ls_structure_factor_coef Fsqd
_refine_ls_weighting_details 'calc w=1/[\s^2^(Fo^2^)+(0.1312P)^2^+180.5944P] where P=(Fo^2^+2Fc^2^)/3'
_refine_ls_weighting_scheme calc
_refine_ls_wR_factor_gt 0.3286
_refine_ls_wR_factor_ref 0.3438
_reflns_number_gt 6273
_reflns_number_total 8444
_reflns_threshold_expression >2sigma(I)
_cod_data_source_file om5b00488_si_002.cif
_cod_data_source_block WY162
_cod_depositor_comments
;
The following automatic conversions were performed:

'_symmetry_cell_setting' value 'Orthorhombic' changed to
'orthorhombic' according to
/usr/data/users/saulius/crontab/automatic-downloads/rss-feeds/ACS/lib/dictionaries/cif_core.dic
dictionary named 'cif_core.dic' version 2.4.2 from 2011-04-26.

Automatic conversion script
Id: cif_fix_values 3271 2015-04-21 07:52:19Z andrius 

 Adding full bibliography for 4086134.cif.
;
_cod_original_sg_symbol_H-M Pccn
_cod_database_code 4086134

loop_
_symmetry_equiv_pos_as_xyz
'x, y, z'
'-x+1/2, -y+1/2, z'
'-x, y+1/2, -z+1/2'
'x+1/2, -y, -z+1/2'
'-x, -y, -z'
'x-1/2, y-1/2, -z'
'x, -y-1/2, z-1/2'
'-x-1/2, y, z-1/2'

loop_
_atom_site_label
_atom_site_type_symbol
_atom_site_fract_x
_atom_site_fract_y
_atom_site_fract_z
_atom_site_U_iso_or_equiv
_atom_site_adp_type
_atom_site_occupancy
_atom_site_symmetry_multiplicity
_atom_site_calc_flag
_atom_site_refinement_flags
Rh1 Rh 0.99237(3) 0.26024(4) 0.94175(7) 0.0432(3) Uani 1 1 d .
Cl1 Cl 1.03354(19) 0.23254(18) 0.7876(3) 0.0854(14) Uani 1 1 d .
Br1 Br 0.95214(6) 0.28795(7) 1.10108(12) 0.0710(5) Uani 1 1 d .
N1 N 1.0147(4) 0.1969(4) 1.0041(8) 0.049(3) Uani 1 1 d .
N2 N 0.9239(3) 0.2292(3) 0.8933(7) 0.0306(19) Uani 1 1 d .
N3 N 0.9703(4) 0.3237(4) 0.8738(8) 0.045(2) Uani 1 1 d .
N4 N 1.0614(4) 0.2912(4) 0.9834(7) 0.049(3) Uani 1 1 d .
C1 C 1.0592(5) 0.1883(6) 1.0642(10) 0.061(4) Uani 1 1 d .
C2 C 1.0582(5) 0.1395(6) 1.1004(12) 0.064(4) Uani 1 1 d .
H2A H 1.0842 0.1235 1.1367 0.077 Uiso 1 1 calc R
C3 C 1.0140(6) 0.1231(5) 1.0719(12) 0.066(4) Uani 1 1 d .
H3A H 1.0019 0.0927 1.0878 0.080 Uiso 1 1 calc R
C4 C 0.9858(4) 0.1566(4) 1.0135(9) 0.039(3) Uani 1 1 d .
C5 C 0.9379(5) 0.1494(4) 0.9670(9) 0.042(3) Uani 1 1 d .
C6 C 0.9099(5) 0.1829(4) 0.9108(9) 0.039(3) Uani 1 1 d .
C7 C 0.8617(4) 0.1736(4) 0.8609(10) 0.045(3) Uani 1 1 d .
H7A H 0.8442 0.1446 0.8579 0.054 Uiso 1 1 calc R
C8 C 0.8459(5) 0.2165(5) 0.8173(10) 0.050(3) Uani 1 1 d .
H8A H 0.8147 0.2224 0.7826 0.060 Uiso 1 1 calc R
C9 C 0.8866(4) 0.2492(5) 0.8364(9) 0.043(3) Uani 1 1 d .
C10 C 0.8857(4) 0.2974(5) 0.8010(9) 0.042(3) Uani 1 1 d .
C11 C 0.9253(5) 0.3299(4) 0.8212(9) 0.040(3) Uani 1 1 d .
C12 C 0.9258(6) 0.3786(6) 0.7846(11) 0.066(4) Uani 1 1 d .
H12A H 0.8990 0.3932 0.7478 0.079 Uiso 1 1 calc R
C13 C 0.9702(6) 0.3991(5) 0.8117(10) 0.060(4) Uani 1 1 d .
H13A H 0.9811 0.4300 0.7966 0.072 Uiso 1 1 calc R
C14 C 0.9991(5) 0.3627(6) 0.8709(10) 0.056(4) Uani 1 1 d .
C15 C 1.0505(6) 0.3695(6) 0.9109(10) 0.059(4) Uani 1 1 d .
C16 C 1.0780(5) 0.3353(5) 0.9653(9) 0.049(3) Uani 1 1 d .
C17 C 1.1271(6) 0.3431(7) 1.0100(12) 0.076(5) Uani 1 1 d .
H17A H 1.1461 0.3714 1.0094 0.091 Uiso 1 1 calc R
C18 C 1.1412(5) 0.3026(6) 1.0529(11) 0.065(4) Uani 1 1 d .
H18A H 1.1728 0.2971 1.0861 0.079 Uiso 1 1 calc R
C19 C 1.0997(5) 0.2679(4) 1.0406(8) 0.040(3) Uani 1 1 d .
C20 C 1.1002(5) 0.2239(5) 1.0774(9) 0.053(3) Uani 1 1 d .
C21 C 0.9142(5) 0.0997(4) 0.9765(10) 0.047(3) Uani 1 1 d .
C22 C 0.9374(7) 0.0602(6) 0.9337(14) 0.080(5) Uani 1 1 d .
H22A H 0.9680 0.0638 0.8959 0.096 Uiso 1 1 calc R
C23 C 0.9164(9) 0.0154(5) 0.9458(16) 0.090(6) Uani 1 1 d .
H23A H 0.9343 -0.0104 0.9179 0.108 Uiso 1 1 calc R
C24 C 0.8721(9) 0.0069(5) 0.9947(16) 0.083(5) Uani 1 1 d .
C25 C 0.8471(7) 0.0464(6) 1.0388(13) 0.080(5) Uani 1 1 d .
H25A H 0.8164 0.0424 1.0760 0.096 Uiso 1 1 calc R
C26 C 0.8685(6) 0.0914(4) 1.0266(10) 0.050(3) Uani 1 1 d .
H26A H 0.8506 0.1173 1.0543 0.060 Uiso 1 1 calc R
C27 C 0.8470(10) -0.0412(6) 1.004(2) 0.121(9) Uani 1 1 d .
H27A H 0.8690 -0.0647 0.9725 0.182 Uiso 1 1 calc R
H27B H 0.8136 -0.0408 0.9702 0.182 Uiso 1 1 calc R
H27C H 0.8423 -0.0488 1.0756 0.182 Uiso 1 1 calc R
C31 C 0.8402(4) 0.3118(4) 0.7391(9) 0.039(3) Uani 1 1 d .
C32 C 0.8309(5) 0.2894(5) 0.6433(12) 0.053(3) Uani 1 1 d .
H32A H 0.8547 0.2669 0.6195 0.064 Uiso 1 1 calc R
C33 C 0.7890(5) 0.2994(4) 0.5855(10) 0.049(3) Uani 1 1 d .
H33A H 0.7853 0.2846 0.5218 0.058 Uiso 1 1 calc R
C34 C 0.7514(6) 0.3305(4) 0.6174(11) 0.051(3) Uani 1 1 d .
C35 C 0.7613(5) 0.3559(4) 0.7101(11) 0.053(3) Uani 1 1 d .
H35A H 0.7383 0.3798 0.7310 0.063 Uiso 1 1 calc R
C36 C 0.8046(5) 0.3455(5) 0.7690(10) 0.051(3) Uani 1 1 d .
H36A H 0.8098 0.3618 0.8306 0.061 Uiso 1 1 calc R
C37 C 0.7023(7) 0.3404(6) 0.5572(14) 0.083(5) Uani 1 1 d .
H37A H 0.7013 0.3204 0.4973 0.124 Uiso 1 1 calc R
H37B H 0.7019 0.3733 0.5365 0.124 Uiso 1 1 calc R
H37C H 0.6724 0.3340 0.5996 0.124 Uiso 1 1 calc R
C41 C 1.0774(6) 0.4157(6) 0.8860(12) 0.063(4) Uani 1 1 d .
C42 C 1.1197(8) 0.4183(8) 0.8239(15) 0.094(6) Uani 1 1 d .
H42A H 1.1325 0.3906 0.7938 0.112 Uiso 1 1 calc R
C43 C 1.1445(10) 0.4613(10) 0.8039(17) 0.123(10) Uani 1 1 d .
H43A H 1.1745 0.4614 0.7636 0.148 Uiso 1 1 calc R
C44 C 1.1252(16) 0.5055(12) 0.844(2) 0.154(15) Uani 1 1 d .
C45 C 1.0836(12) 0.5035(8) 0.901(3) 0.166(16) Uani 1 1 d .
H45A H 1.0697 0.5320 0.9255 0.199 Uiso 1 1 calc R
C46 C 1.0576(8) 0.4594(8) 0.929(2) 0.114(8) Uani 1 1 d .
H46A H 1.0289 0.4594 0.9726 0.137 Uiso 1 1 calc R
C47 C 1.1483(15) 0.5493(11) 0.806(3) 0.23(2) Uani 1 1 d .
H47A H 1.1321 0.5760 0.8390 0.350 Uiso 1 1 calc R
H47B H 1.1432 0.5515 0.7327 0.350 Uiso 1 1 calc R
H47C H 1.1851 0.5493 0.8207 0.350 Uiso 1 1 calc R
C51 C 1.1456(5) 0.2057(6) 1.1401(10) 0.056(4) Uani 1 1 d .
C52 C 1.1796(6) 0.1695(6) 1.0980(13) 0.071(4) Uani 1 1 d .
H52A H 1.1722 0.1567 1.0335 0.086 Uiso 1 1 calc R
C53 C 1.2219(6) 0.1537(7) 1.1504(18) 0.094(6) Uani 1 1 d .
H53A H 1.2442 0.1313 1.1210 0.112 Uiso 1 1 calc R
C54 C 1.2321(7) 0.1720(8) 1.2525(15) 0.089(6) Uani 1 1 d .
C55 C 1.1990(7) 0.2058(7) 1.2912(13) 0.075(5) Uani 1 1 d .
H55A H 1.2051 0.2172 1.3574 0.090 Uiso 1 1 calc R
C56 C 1.1565(6) 0.2241(7) 1.2365(12) 0.076(5) Uani 1 1 d .
H56A H 1.1359 0.2482 1.2643 0.091 Uiso 1 1 calc R
C57 C 1.2761(9) 0.1532(10) 1.319(2) 0.149(11) Uani 1 1 d .
H57A H 1.2752 0.1686 1.3849 0.224 Uiso 1 1 calc R
H57B H 1.3090 0.1596 1.2861 0.224 Uiso 1 1 calc R
H57C H 1.2721 0.1195 1.3280 0.224 Uiso 1 1 calc R

loop_
_atom_site_aniso_label
_atom_site_aniso_U_11
_atom_site_aniso_U_22
_atom_site_aniso_U_33
_atom_site_aniso_U_23
_atom_site_aniso_U_13
_atom_site_aniso_U_12
Rh1 0.0364(5) 0.0607(7) 0.0324(5) 0.0058(5) -0.0048(4) -0.0131(4)
Cl1 0.089(3) 0.117(4) 0.049(2) 0.013(2) -0.014(2) -0.039(3)
Br1 0.0687(10) 0.0897(12) 0.0548(9) 0.0051(8) 0.0032(7) -0.0073(8)
N1 0.043(6) 0.060(7) 0.044(6) 0.006(5) -0.012(5) 0.002(5)
N2 0.039(5) 0.013(4) 0.040(5) 0.008(4) -0.005(4) -0.002(3)
N3 0.040(5) 0.052(6) 0.042(6) -0.005(5) 0.001(5) -0.014(5)
N4 0.048(6) 0.075(8) 0.024(5) -0.007(5) 0.002(4) -0.015(5)
C1 0.052(7) 0.099(12) 0.032(7) -0.034(8) -0.010(6) -0.003(7)
C2 0.053(8) 0.076(10) 0.064(9) 0.044(8) -0.016(7) 0.004(7)
C3 0.074(10) 0.052(8) 0.074(10) 0.031(8) -0.026(8) 0.000(7)
C4 0.037(6) 0.045(7) 0.035(6) 0.009(5) -0.003(5) -0.005(5)
C5 0.055(7) 0.033(6) 0.038(7) 0.005(5) 0.007(5) -0.006(5)
C6 0.047(6) 0.041(7) 0.030(6) 0.003(5) 0.000(5) 0.000(5)
C7 0.040(6) 0.032(6) 0.062(8) 0.003(6) -0.011(6) -0.011(5)
C8 0.039(6) 0.065(9) 0.046(7) 0.007(6) -0.012(5) -0.012(6)
C9 0.041(6) 0.059(8) 0.030(6) 0.008(6) -0.004(5) -0.021(6)
C10 0.035(6) 0.060(8) 0.032(6) 0.008(6) 0.000(5) 0.004(5)
C11 0.050(7) 0.028(6) 0.042(7) 0.005(5) -0.001(5) -0.018(5)
C12 0.061(9) 0.091(11) 0.045(8) 0.017(8) -0.014(7) -0.016(8)
C13 0.073(9) 0.060(9) 0.047(8) 0.017(7) 0.000(7) -0.024(7)
C14 0.045(7) 0.081(10) 0.043(7) -0.006(7) -0.007(6) -0.006(7)
C15 0.063(8) 0.075(10) 0.038(7) -0.012(7) -0.002(6) -0.021(7)
C16 0.054(7) 0.063(9) 0.030(6) -0.021(6) 0.002(5) -0.007(6)
C17 0.052(8) 0.121(15) 0.054(9) 0.015(10) -0.015(7) -0.039(9)
C18 0.046(7) 0.112(13) 0.038(7) 0.016(9) -0.007(6) -0.021(8)
C19 0.044(6) 0.061(8) 0.015(5) 0.003(5) -0.003(4) -0.011(5)
C20 0.046(7) 0.082(10) 0.030(7) 0.008(6) -0.005(5) -0.011(6)
C21 0.052(7) 0.043(7) 0.048(7) -0.004(6) -0.012(6) 0.010(6)
C22 0.077(11) 0.081(12) 0.080(12) -0.011(10) 0.013(9) 0.008(9)
C23 0.126(16) 0.032(8) 0.111(15) -0.017(9) 0.007(13) 0.009(9)
C24 0.126(16) 0.031(8) 0.093(13) 0.008(9) -0.014(12) -0.007(9)
C25 0.090(12) 0.083(12) 0.068(11) 0.005(9) -0.004(9) -0.031(10)
C26 0.074(9) 0.023(6) 0.053(8) -0.003(5) 0.000(7) -0.009(6)
C27 0.18(2) 0.049(11) 0.14(2) 0.024(12) -0.019(18) -0.037(13)
C31 0.047(7) 0.039(6) 0.029(6) 0.003(5) -0.005(5) -0.008(5)
C32 0.045(7) 0.043(7) 0.073(10) 0.005(7) 0.006(7) -0.001(6)
C33 0.058(8) 0.041(7) 0.047(7) 0.014(6) -0.004(6) -0.017(6)
C34 0.066(8) 0.028(6) 0.057(8) 0.015(6) -0.014(7) -0.009(6)
C35 0.052(8) 0.037(7) 0.068(9) 0.015(7) 0.004(6) 0.011(6)
C36 0.053(7) 0.059(8) 0.040(7) 0.007(6) 0.003(6) -0.002(6)
C37 0.091(12) 0.067(11) 0.089(12) 0.024(10) -0.032(10) 0.008(9)
C41 0.062(9) 0.064(9) 0.064(9) -0.017(8) -0.013(8) -0.023(7)
C42 0.092(13) 0.108(15) 0.081(12) 0.012(11) -0.015(11) -0.056(12)
C43 0.14(2) 0.14(2) 0.088(15) 0.051(15) -0.041(14) -0.088(18)
C44 0.21(3) 0.12(2) 0.14(2) 0.016(19) -0.03(2) -0.12(3)
C45 0.15(3) 0.061(14) 0.28(5) -0.03(2) -0.10(3) -0.035(16)
C46 0.087(14) 0.098(16) 0.16(2) -0.012(16) -0.043(14) -0.011(12)
C47 0.29(5) 0.18(3) 0.23(4) 0.08(3) -0.06(3) -0.18(3)
C51 0.037(7) 0.093(11) 0.038(7) 0.012(7) 0.000(5) -0.012(7)
C52 0.057(9) 0.098(12) 0.060(9) 0.010(9) -0.005(7) -0.021(9)
C53 0.049(9) 0.101(14) 0.131(18) 0.033(13) -0.013(10) 0.000(9)
C54 0.063(10) 0.126(16) 0.080(13) 0.041(12) -0.032(10) -0.018(11)
C55 0.065(10) 0.104(14) 0.057(9) 0.017(9) -0.026(8) -0.020(10)
C56 0.060(9) 0.112(14) 0.055(9) 0.001(9) -0.008(8) -0.017(9)
C57 0.115(18) 0.20(3) 0.13(2) 0.04(2) -0.065(17) 0.044(19)

loop_
_atom_type_symbol
_atom_type_description
_atom_type_scat_dispersion_real
_atom_type_scat_dispersion_imag
_atom_type_scat_source
C C 0.0033 0.0016 'International Tables Vol C Tables 4.2.6.8 and 6.1.1.4'
H H 0.0000 0.0000 'International Tables Vol C Tables 4.2.6.8 and 6.1.1.4'
N N 0.0061 0.0033 'International Tables Vol C Tables 4.2.6.8 and 6.1.1.4'
Rh Rh -1.1178 0.9187 'International Tables Vol C Tables 4.2.6.8 and 6.1.1.4'
Cl Cl 0.1484 0.1585 'International Tables Vol C Tables 4.2.6.8 and 6.1.1.4'
Br Br -0.2901 2.4595 'International Tables Vol C Tables 4.2.6.8 and 6.1.1.4'

loop_
_geom_angle_atom_site_label_1
_geom_angle_atom_site_label_2
_geom_angle_atom_site_label_3
_geom_angle
N1 Rh1 N4 91.3(4)
N1 Rh1 N2 89.5(4)
N4 Rh1 N2 177.5(4)
N1 Rh1 N3 178.2(4)
N4 Rh1 N3 89.0(4)
N2 Rh1 N3 90.1(3)
N1 Rh1 Cl1 85.7(3)
N4 Rh1 Cl1 88.8(3)
N2 Rh1 Cl1 89.0(3)
N3 Rh1 Cl1 92.5(3)
N1 Rh1 Br1 93.4(3)
N4 Rh1 Br1 90.3(3)
N2 Rh1 Br1 92.0(3)
N3 Rh1 Br1 88.4(3)
Cl1 Rh1 Br1 178.70(13)
C4 N1 C1 104.5(11)
C4 N1 Rh1 127.7(8)
C1 N1 Rh1 126.8(10)
C9 N2 C6 107.7(9)
C9 N2 Rh1 127.1(7)
C6 N2 Rh1 125.2(7)
C14 N3 C11 110.8(11)
C14 N3 Rh1 125.1(9)
C11 N3 Rh1 124.0(8)
C16 N4 C19 107.8(10)
C16 N4 Rh1 128.7(9)
C19 N4 Rh1 123.5(9)
N1 C1 C2 109.1(12)
N1 C1 C20 122.2(14)
C2 C1 C20 128.5(13)
C3 C2 C1 105.3(12)
C2 C3 C4 111.7(13)
N1 C4 C5 124.5(10)
N1 C4 C3 109.0(11)
C5 C4 C3 126.4(12)
C4 C5 C6 126.1(11)
C4 C5 C21 116.8(10)
C6 C5 C21 117.1(11)
N2 C6 C5 126.5(11)
N2 C6 C7 109.2(10)
C5 C6 C7 124.3(11)
C8 C7 C6 106.2(10)
C7 C8 C9 106.1(11)
N2 C9 C8 110.7(11)
N2 C9 C10 126.1(10)
C8 C9 C10 123.2(11)
C11 C10 C9 123.4(10)
C11 C10 C31 120.0(11)
C9 C10 C31 116.7(10)
N3 C11 C10 129.3(11)
N3 C11 C12 106.3(10)
C10 C11 C12 124.4(11)
C13 C12 C11 109.3(13)
C12 C13 C14 105.5(13)
N3 C14 C15 127.9(14)
N3 C14 C13 108.1(11)
C15 C14 C13 123.9(14)
C16 C15 C14 124.2(14)
C16 C15 C41 118.3(12)
C14 C15 C41 117.4(14)
N4 C16 C15 125.0(12)
N4 C16 C17 111.1(14)
C15 C16 C17 123.9(14)
C18 C17 C16 106.5(14)
C17 C18 C19 109.5(12)
C20 C19 N4 129.5(11)
C20 C19 C18 125.5(12)
N4 C19 C18 105.0(11)
C19 C20 C1 126.1(12)
C19 C20 C51 121.2(12)
C1 C20 C51 112.7(13)
C26 C21 C22 115.3(13)
C26 C21 C5 122.6(11)
C22 C21 C5 122.1(13)
C21 C22 C23 121.4(17)
C24 C23 C22 123.6(16)
C23 C24 C25 116.5(15)
C23 C24 C27 124.6(19)
C25 C24 C27 119(2)
C26 C25 C24 119.7(17)
C21 C26 C25 123.4(14)
C36 C31 C32 116.4(11)
C36 C31 C10 124.1(11)
C32 C31 C10 119.5(11)
C33 C32 C31 122.4(13)
C32 C33 C34 121.9(13)
C33 C34 C35 117.1(12)
C33 C34 C37 123.3(14)
C35 C34 C37 119.5(13)
C36 C35 C34 120.3(12)
C31 C36 C35 121.6(13)
C42 C41 C46 117.8(18)
C42 C41 C15 122.8(16)
C46 C41 C15 119.4(16)
C41 C42 C43 122(2)
C42 C43 C44 122(3)
C45 C44 C43 117(2)
C45 C44 C47 124(4)
C43 C44 C47 118(3)
C44 C45 C46 124(3)
C41 C46 C45 118(3)
C56 C51 C52 119.0(14)
C56 C51 C20 121.2(15)
C52 C51 C20 119.8(13)
C53 C52 C51 121.4(17)
C52 C53 C54 119(2)
C55 C54 C53 118.1(15)
C55 C54 C57 120(2)
C53 C54 C57 122(2)
C54 C55 C56 123.4(17)
C51 C56 C55 118.7(17)

loop_
_geom_bond_atom_site_label_1
_geom_bond_atom_site_label_2
_geom_bond_distance
Rh1 N1 2.035(11)
Rh1 N4 2.042(10)
Rh1 N2 2.053(8)
Rh1 N3 2.066(11)
Rh1 Cl1 2.391(5)
Rh1 Br1 2.4377(19)
N1 C4 1.356(15)
N1 C1 1.402(16)
N2 C9 1.331(14)
N2 C6 1.367(14)
N3 C14 1.318(17)
N3 C11 1.351(15)
N4 C16 1.329(17)
N4 C19 1.392(16)
C1 C2 1.45(2)
C1 C20 1.458(19)
C2 C3 1.28(2)
C3 C4 1.407(17)
C4 C5 1.380(16)
C5 C6 1.390(16)
C5 C21 1.526(17)
C6 C7 1.417(16)
C7 C8 1.390(18)
C8 C9 1.412(16)
C9 C10 1.427(18)
C10 C11 1.388(16)
C10 C31 1.471(16)
C11 C12 1.448(19)
C12 C13 1.323(19)
C13 C14 1.48(2)
C14 C15 1.426(18)
C15 C16 1.38(2)
C15 C41 1.50(2)
C16 C17 1.401(18)
C17 C18 1.32(2)
C18 C19 1.448(18)
C19 C20 1.324(18)
C20 C51 1.508(18)
C21 C26 1.359(18)
C21 C22 1.38(2)
C22 C23 1.38(2)
C23 C24 1.32(3)
C24 C25 1.40(3)
C24 C27 1.50(2)
C25 C26 1.39(2)
C31 C36 1.370(17)
C31 C32 1.414(18)
C32 C33 1.338(18)
C33 C34 1.362(19)
C34 C35 1.42(2)
C34 C37 1.51(2)
C35 C36 1.379(18)
C41 C42 1.35(2)
C41 C46 1.44(3)
C42 C43 1.39(3)
C43 C44 1.43(4)
C44 C45 1.30(5)
C44 C47 1.45(3)
C45 C46 1.45(4)
C51 C56 1.38(2)
C51 C52 1.44(2)
C52 C53 1.35(2)
C53 C54 1.45(3)
C54 C55 1.37(3)
C54 C57 1.51(2)
C55 C56 1.40(2)

loop_
_platon_squeeze_void_nr
_platon_squeeze_void_average_x
_platon_squeeze_void_average_y
_platon_squeeze_void_average_z
_platon_squeeze_void_volume
_platon_squeeze_void_count_electrons
1 0.500 0.000 0.000 624.8 160.4
2 0.250 0.250 0.009 16.9 1.3
3 1.000 0.500 0.000 624.8 158.2
4 0.750 0.750 -0.009 16.9 1.4
5 0.500 0.500 0.500 619.2 158.1
6 1.000 1.000 0.500 619.3 159.6
7 0.750 0.750 0.491 16.9 1.5
8 0.250 0.250 0.509 16.9 1.4
